data_2236578
loop_
_publ_author_name
'Oh, Scott'
'Tanski, Joseph M.'

_publ_section_title
;
 5-Bromo-2-hydroxybenzonitrile
;
_journal_coeditor_code RK2372
_journal_issue 9
_journal_name_full 'Acta Crystallographica Section E'
_journal_page_first o2617
_journal_paper_doi 10.1107/S1600536812031716
_journal_volume 68
_journal_year 2012
_chemical_formula_iupac 'C7 H4 Br N O'
_chemical_formula_moiety 'C7 H4 Br N O'
_chemical_formula_sum 'C7 H4 Br N O'
_chemical_formula_weight 198.01
_chemical_name_systematic 5-Bromo-2-hydroxybenzonitrile
_space_group_IT_number 2
_symmetry_cell_setting triclinic
_symmetry_space_group_name_Hall '-P 1'
_symmetry_space_group_name_H-M 'P -1'
_atom_sites_solution_hydrogens geom
_atom_sites_solution_primary direct
_atom_sites_solution_secondary difmap
_audit_creation_method SHELXL97
_cell_angle_alpha 97.0740(10)
_cell_angle_beta 91.9910(10)
_cell_angle_gamma 97.0680(10)
_cell_formula_units_Z 4
_cell_length_a 3.8422(3)
_cell_length_b 8.5166(7)
_cell_length_c 21.6507(18)
_cell_measurement_reflns_used 5206
_cell_measurement_temperature 125(2)
_cell_measurement_theta_max 30.46
_cell_measurement_theta_min 2.49
_cell_volume 696.83(10)
_computing_cell_refinement '<i>SAINT</i> (Bruker, 2007)'
_computing_data_collection '<i>APEX2</i> (Bruker, 2007)'
_computing_data_reduction '<i>SAINT</i> (Bruker, 2007)'
_computing_molecular_graphics '<i>SHELXTL</i> (Sheldrick, 2008)'
_computing_publication_material '<i>SHELXTL</i> (Sheldrick, 2008)'
_computing_structure_refinement '<i>SHELXL97</i> (Sheldrick, 2008)'
_computing_structure_solution '<i>SHELXS97</i> (Sheldrick, 2008)'
_diffrn_ambient_temperature 125(2)
_diffrn_measured_fraction_theta_full 0.984
_diffrn_measured_fraction_theta_max 0.984
_diffrn_measurement_device_type 'Bruker APEXII CCD'
_diffrn_measurement_method '\f and \w scans'
_diffrn_radiation_monochromator graphite
_diffrn_radiation_source 'fine-focus sealed tube'
_diffrn_radiation_type MoK\a
_diffrn_radiation_wavelength 0.71073
_diffrn_reflns_av_R_equivalents 0.0321
_diffrn_reflns_av_sigmaI/netI 0.0436
_diffrn_reflns_limit_h_max 5
_diffrn_reflns_limit_h_min -5
_diffrn_reflns_limit_k_max 12
_diffrn_reflns_limit_k_min -12
_diffrn_reflns_limit_l_max 30
_diffrn_reflns_limit_l_min -30
_diffrn_reflns_number 11040
_diffrn_reflns_theta_full 30.51
_diffrn_reflns_theta_max 30.51
_diffrn_reflns_theta_min 1.90
_exptl_absorpt_coefficient_mu 5.818
_exptl_absorpt_correction_T_max 0.8448
_exptl_absorpt_correction_T_min 0.3891
_exptl_absorpt_correction_type multi-scan
_exptl_absorpt_process_details '(<i>SADABS</i>; Bruker, 2007)'
_exptl_crystal_colour colourless
_exptl_crystal_density_diffrn 1.888
_exptl_crystal_density_method 'not measured'
_exptl_crystal_description needle
_exptl_crystal_F_000 384
_exptl_crystal_size_max 0.20
_exptl_crystal_size_mid 0.07
_exptl_crystal_size_min 0.03
_refine_diff_density_max 1.674
_refine_diff_density_min -0.567
_refine_ls_extinction_method none
_refine_ls_goodness_of_fit_ref 1.029
_refine_ls_hydrogen_treatment mixed
_refine_ls_matrix_type full
_refine_ls_number_parameters 187
_refine_ls_number_reflns 4213
_refine_ls_number_restraints 2
_refine_ls_restrained_S_all 1.029
_refine_ls_R_factor_all 0.0618
_refine_ls_R_factor_gt 0.0425
_refine_ls_shift/su_max 0.001
_refine_ls_shift/su_mean 0.000
_refine_ls_structure_factor_coef Fsqd
_refine_ls_weighting_details 'calc w=1/[\s^2^(Fo^2^)+(0.0500P)^2^+0.6935P] where P=(Fo^2^+2Fc^2^)/3'
_refine_ls_weighting_scheme calc
_refine_ls_wR_factor_gt 0.0931
_refine_ls_wR_factor_ref 0.1000
_reflns_number_gt 3254
_reflns_number_total 4213
_reflns_threshold_expression I>2\s(I)
_cod_data_source_file rk2372.cif
_cod_data_source_block I
_cod_database_code 2236578
_cod_database_fobs_code 2236578

loop_
_symmetry_equiv_pos_as_xyz
'x, y, z'
'-x, -y, -z'

loop_
_atom_site_type_symbol
_atom_site_label
_atom_site_fract_x
_atom_site_fract_y
_atom_site_fract_z
_atom_site_U_iso_or_equiv
_atom_site_adp_type
_atom_site_calc_flag
_atom_site_refinement_flags
_atom_site_occupancy
_atom_site_symmetry_multiplicity
Br Br1 0.18318(9) 0.28671(4) 0.512507(15) 0.02561(10) Uani d . 1 1
Br Br2 0.29449(9) 0.79771(4) 0.004330(16) 0.02483(10) Uani d . 1 1
O O1 0.5299(7) 0.0480(3) 0.25051(11) 0.0272(5) Uani d D 1 1
H H1 0.477(12) 0.107(5) 0.2245(17) 0.041 Uiso d D 1 1
O O2 -0.0783(7) 0.5153(3) 0.23932(11) 0.0256(5) Uani d D 1 1
H H2 -0.155(11) 0.581(4) 0.2658(16) 0.038 Uiso d D 1 1
N N1 0.6255(9) -0.2737(4) 0.32638(14) 0.0297(7) Uani d . 1 1
N N2 0.2873(9) 0.2144(4) 0.15707(14) 0.0284(7) Uani d . 1 1
C C1 0.5484(9) -0.1490(4) 0.33933(15) 0.0219(6) Uani d . 1 1
C C2 0.4527(8) 0.0091(4) 0.35481(15) 0.0198(6) Uani d . 1 1
C C3 0.4427(9) 0.1083(4) 0.30815(15) 0.0205(6) Uani d . 1 1
C C4 0.3500(9) 0.2610(4) 0.32282(16) 0.0243(7) Uani d . 1 1
H H4A 0.3393 0.3289 0.2913 0.029 Uiso calc R 1 1
C C5 0.2735(9) 0.3141(4) 0.38330(16) 0.0224(6) Uani d . 1 1
H H5A 0.2114 0.4185 0.3933 0.027 Uiso calc R 1 1
C C6 0.2875(8) 0.2141(4) 0.42964(15) 0.0200(6) Uani d . 1 1
C C7 0.3737(8) 0.0620(4) 0.41583(14) 0.0192(6) Uani d . 1 1
H H7A 0.3793 -0.0061 0.4473 0.023 Uiso calc R 1 1
C C8 0.2157(9) 0.3355(4) 0.14778(15) 0.0213(6) Uani d . 1 1
C C9 0.1384(8) 0.4920(4) 0.13853(15) 0.0188(6) Uani d . 1 1
C C10 -0.0049(8) 0.5841(4) 0.18745(15) 0.0196(6) Uani d . 1 1
C C11 -0.0606(9) 0.7398(4) 0.17991(15) 0.0211(6) Uani d . 1 1
H H11A -0.1568 0.8038 0.2124 0.025 Uiso calc R 1 1
C C12 0.0238(9) 0.8011(4) 0.12526(16) 0.0218(6) Uani d . 1 1
H H12A -0.0129 0.9073 0.1205 0.026 Uiso calc R 1 1
C C13 0.1624(8) 0.7076(4) 0.07722(15) 0.0190(6) Uani d . 1 1
C C14 0.2219(8) 0.5542(4) 0.08324(15) 0.0196(6) Uani d . 1 1
H H14A 0.3182 0.4913 0.0504 0.023 Uiso calc R 1 1

loop_
_atom_site_aniso_label
_atom_site_aniso_U_11
_atom_site_aniso_U_22
_atom_site_aniso_U_33
_atom_site_aniso_U_12
_atom_site_aniso_U_13
_atom_site_aniso_U_23
Br1 0.02688(19) 0.02853(19) 0.02188(17) 0.00764(14) 0.00549(13) -0.00014(13)
Br2 0.02437(18) 0.02336(17) 0.02838(18) 0.00123(13) 0.00333(13) 0.01102(13)
O1 0.0410(15) 0.0240(13) 0.0186(11) 0.0098(11) 0.0007(10) 0.0047(9)
O2 0.0380(14) 0.0226(12) 0.0173(11) 0.0072(11) 0.0050(10) 0.0026(9)
N1 0.0419(19) 0.0259(16) 0.0231(15) 0.0104(13) 0.0048(13) 0.0035(12)
N2 0.0417(18) 0.0210(15) 0.0223(14) 0.0063(13) -0.0009(13) 0.0004(11)
C1 0.0268(17) 0.0235(17) 0.0159(14) 0.0034(13) 0.0015(12) 0.0046(12)
C2 0.0197(15) 0.0184(15) 0.0215(15) 0.0034(12) 0.0004(12) 0.0024(12)
C3 0.0193(15) 0.0231(16) 0.0184(15) 0.0016(12) -0.0005(12) 0.0018(12)
C4 0.0289(18) 0.0220(16) 0.0230(16) 0.0050(13) -0.0003(13) 0.0058(13)
C5 0.0246(16) 0.0196(15) 0.0235(16) 0.0057(12) 0.0008(13) 0.0025(12)
C6 0.0177(15) 0.0242(16) 0.0182(15) 0.0036(12) 0.0014(12) 0.0023(12)
C7 0.0204(15) 0.0205(15) 0.0170(14) 0.0028(12) -0.0005(12) 0.0040(12)
C8 0.0268(16) 0.0213(16) 0.0154(14) 0.0021(13) 0.0010(12) 0.0017(12)
C9 0.0207(15) 0.0170(14) 0.0185(14) 0.0031(12) -0.0004(12) 0.0016(11)
C10 0.0199(15) 0.0179(15) 0.0198(15) 0.0002(11) -0.0021(12) 0.0009(12)
C11 0.0235(16) 0.0183(15) 0.0201(15) 0.0026(12) -0.0008(12) -0.0021(12)
C12 0.0218(16) 0.0170(15) 0.0260(16) 0.0023(12) -0.0043(13) 0.0025(12)
C13 0.0175(14) 0.0184(15) 0.0209(15) -0.0009(11) 0.0002(12) 0.0051(12)
C14 0.0167(14) 0.0196(15) 0.0214(15) 0.0005(11) 0.0003(12) 0.0004(12)

loop_
_atom_type_symbol
_atom_type_description
_atom_type_scat_dispersion_real
_atom_type_scat_dispersion_imag
_atom_type_scat_source
C C 0.0033 0.0016 'International Tables Vol C Tables 4.2.6.8 and 6.1.1.4'
H H 0.0000 0.0000 'International Tables Vol C Tables 4.2.6.8 and 6.1.1.4'
Br Br -0.2901 2.4595 'International Tables Vol C Tables 4.2.6.8 and 6.1.1.4'
N N 0.0061 0.0033 'International Tables Vol C Tables 4.2.6.8 and 6.1.1.4'
O O 0.0106 0.0060 'International Tables Vol C Tables 4.2.6.8 and 6.1.1.4'

loop_
_geom_angle_atom_site_label_1
_geom_angle_atom_site_label_2
_geom_angle_atom_site_label_3
_geom_angle
C3 O1 H1 110(3)
C10 O2 H2 110(3)
N1 C1 C2 179.1(4)
C3 C2 C7 120.8(3)
C3 C2 C1 119.0(3)
C7 C2 C1 120.2(3)
O1 C3 C4 124.0(3)
O1 C3 C2 116.7(3)
C4 C3 C2 119.3(3)
C5 C4 C3 120.1(3)
C5 C4 H4A 119.9
C3 C4 H4A 119.9
C4 C5 C6 120.0(3)
C4 C5 H5A 120.0
C6 C5 H5A 120.0
C7 C6 C5 120.7(3)
C7 C6 Br1 119.2(2)
C5 C6 Br1 120.1(2)
C6 C7 C2 119.1(3)
C6 C7 H7A 120.4
C2 C7 H7A 120.4
N2 C8 C9 177.1(4)
C14 C9 C10 120.9(3)
C14 C9 C8 120.4(3)
C10 C9 C8 118.6(3)
O2 C10 C11 124.1(3)
O2 C10 C9 117.3(3)
C11 C10 C9 118.7(3)
C12 C11 C10 120.2(3)
C12 C11 H11A 119.9
C10 C11 H11A 119.9
C11 C12 C13 120.2(3)
C11 C12 H12A 119.9
C13 C12 H12A 119.9
C14 C13 C12 121.0(3)
C14 C13 Br2 119.6(2)
C12 C13 Br2 119.3(2)
C13 C14 C9 118.9(3)
C13 C14 H14A 120.5
C9 C14 H14A 120.5

loop_
_geom_bond_atom_site_label_1
_geom_bond_atom_site_label_2
_geom_bond_distance
Br1 C6 1.897(3)
Br2 C13 1.896(3)
O1 C3 1.359(4)
O1 H1 0.834(19)
O2 C10 1.352(4)
O2 H2 0.836(19)
N1 C1 1.142(4)
N2 C8 1.139(4)
C1 C2 1.442(4)
C2 C3 1.397(4)
C2 C7 1.398(4)
C3 C4 1.393(5)
C4 C5 1.385(5)
C4 H4A 0.9500
C5 C6 1.397(4)
C5 H5A 0.9500
C6 C7 1.376(4)
C7 H7A 0.9500
C8 C9 1.436(4)
C9 C14 1.399(4)
C9 C10 1.408(4)
C10 C11 1.396(4)
C11 C12 1.384(5)
C11 H11A 0.9500
C12 C13 1.392(5)
C12 H12A 0.9500
C13 C14 1.375(4)
C14 H14A 0.9500

loop_
_geom_hbond_atom_site_label_D
_geom_hbond_atom_site_label_H
_geom_hbond_atom_site_label_A
_geom_hbond_site_symmetry_A
_geom_hbond_distance_DH
_geom_hbond_distance_HA
_geom_hbond_distance_DA
_geom_hbond_angle_DHA
O1 H1 N2 . 0.834(19) 1.98(2) 2.805(4) 170(5)
O2 H2 N1 1_465 0.836(19) 1.98(2) 2.810(4) 175(5)

loop_
_geom_torsion_atom_site_label_1
_geom_torsion_atom_site_label_2
_geom_torsion_atom_site_label_3
_geom_torsion_atom_site_label_4
_geom_torsion
C7 C2 C3 O1 178.8(3)
C1 C2 C3 O1 -0.8(5)
C7 C2 C3 C4 -0.5(5)
C1 C2 C3 C4 179.9(3)
O1 C3 C4 C5 -178.4(3)
C2 C3 C4 C5 0.9(5)
C3 C4 C5 C6 -0.3(5)
C4 C5 C6 C7 -0.6(5)
C4 C5 C6 Br1 179.9(3)
C5 C6 C7 C2 1.0(5)
Br1 C6 C7 C2 -179.6(2)
C3 C2 C7 C6 -0.4(5)
C1 C2 C7 C6 179.2(3)
C14 C9 C10 O2 -180.0(3)
C8 C9 C10 O2 -3.4(4)
C14 C9 C10 C11 -0.4(5)
C8 C9 C10 C11 176.2(3)
O2 C10 C11 C12 179.7(3)
C9 C10 C11 C12 0.1(5)
C10 C11 C12 C13 0.5(5)
C11 C12 C13 C14 -0.8(5)
C11 C12 C13 Br2 -177.3(2)
C12 C13 C14 C9 0.5(5)
Br2 C13 C14 C9 177.0(2)
C10 C9 C14 C13 0.1(5)
C8 C9 C14 C13 -176.4(3)

loop_
_cod_related_entry_id
_cod_related_entry_database
_cod_related_entry_code
1 ChemSpider 2037774
